data_2104840
loop_
_publ_author_name
'Takayama, Terufumi'
'Mitsumori, Takahiro'
'Kawano, Masaki'
'Sekine, Akiko'
'Uekusa, Hidehiro'
'Ohashi, Yuji'
'Sugawara, Tadashi'

_publ_section_title
;
 Direct observation of arylnitrene formation in the photoreaction of
 arylazide crystals
;
_journal_issue 6
_journal_name_full 'Acta Crystallographica Section B'
_journal_page_first 639
_journal_page_last 646
_journal_paper_doi 10.1107/S0108768110036608
_journal_volume 66
_journal_year 2010
_chemical_formula_moiety 'C6 H3 Br2 N3'
_chemical_formula_sum 'C6 H3 Br2 N3'
_chemical_formula_weight 276.93
_chemical_melting_point ?
_chemical_name_common
;
 2,5-dibromophenyl azide
;
_chemical_name_systematic
;
 2,5-dibromophenyl azide
;
_space_group_IT_number 14
_symmetry_cell_setting monoclinic
_symmetry_space_group_name_Hall '-P 2ybc'
_symmetry_space_group_name_H-M 'P 1 21/c 1'
_atom_sites_solution_hydrogens difmap
_atom_sites_solution_primary direct
_atom_sites_solution_secondary difmap
_audit_creation_method SHELXL-97
_cell_angle_alpha 90.00
_cell_angle_beta 100.0241(3)
_cell_angle_gamma 90.00
_cell_formula_units_Z 16
_cell_length_a 15.49390(10)
_cell_length_b 29.0284(2)
_cell_length_c 7.30420(10)
_cell_measurement_temperature 80(2)
_cell_volume 3235.01(5)
_computing_cell_refinement 'Siemens SMART'
_computing_data_collection 'Siemens SMART'
_computing_data_reduction 'Siemens SAINT & SADABS'
_computing_molecular_graphics 'ORTEP3 for Window (Farrugia,1998)'
_computing_publication_material SHELXTL97
_computing_structure_refinement 'SHELXL-97 (Sheldrick, 1997)'
_computing_structure_solution 'SHELXS-97 (Sheldrick, 1990)'
_diffrn_ambient_temperature 80(2)
_diffrn_measured_fraction_theta_full 0.999
_diffrn_measured_fraction_theta_max 0.999
_diffrn_measurement_device_type 'Bruker SMART CCD area detector system'
_diffrn_measurement_method 'omega scans'
_diffrn_radiation_monochromator graphite
_diffrn_radiation_source 'fine-focus sealed tube'
_diffrn_radiation_type MoK\a
_diffrn_radiation_wavelength 0.71073
_diffrn_reflns_av_R_equivalents 0.0688
_diffrn_reflns_av_sigmaI/netI 0.0486
_diffrn_reflns_limit_h_max 21
_diffrn_reflns_limit_h_min -21
_diffrn_reflns_limit_k_max 40
_diffrn_reflns_limit_k_min -40
_diffrn_reflns_limit_l_max 10
_diffrn_reflns_limit_l_min -10
_diffrn_reflns_number 51587
_diffrn_reflns_theta_full 30.00
_diffrn_reflns_theta_max 30.00
_diffrn_reflns_theta_min 1.33
_exptl_absorpt_coefficient_mu 9.956
_exptl_absorpt_correction_T_max 0.2407
_exptl_absorpt_correction_T_min 0.1542
_exptl_absorpt_correction_type empirical
_exptl_absorpt_process_details 'Program SADABS was used. '
_exptl_crystal_colour colorless
_exptl_crystal_density_diffrn 2.274
_exptl_crystal_density_meas ?
_exptl_crystal_density_method 'not measured'
_exptl_crystal_description block
_exptl_crystal_F_000 2080
_exptl_crystal_size_max 0.30
_exptl_crystal_size_mid 0.30
_exptl_crystal_size_min 0.20
_refine_diff_density_max 0.812
_refine_diff_density_min -0.898
_refine_ls_extinction_method none
_refine_ls_goodness_of_fit_ref 1.057
_refine_ls_hydrogen_treatment refxyz
_refine_ls_matrix_type full
_refine_ls_number_parameters 433
_refine_ls_number_reflns 9434
_refine_ls_number_restraints 0
_refine_ls_restrained_S_all 1.057
_refine_ls_R_factor_all 0.0660
_refine_ls_R_factor_gt 0.0408
_refine_ls_shift/su_max 0.002
_refine_ls_shift/su_mean 0.000
_refine_ls_structure_factor_coef Fsqd
_refine_ls_weighting_details 'calc w=1/[\s^2^(Fo^2^)+(0.0372P)^2^+2.7336P] where P=(Fo^2^+2Fc^2^)/3'
_refine_ls_weighting_scheme calc
_refine_ls_wR_factor_gt 0.0775
_refine_ls_wR_factor_ref 0.0839
_reflns_number_gt 7032
_reflns_number_total 9434
_reflns_threshold_expression >2sigma(I)
_cod_data_source_file og5042.cif
_cod_data_source_block 7
_cod_depositor_comments
;
The following automatic conversions were performed:

'_chemical_melting_point' value 'not measured' was changed to '?' -
the value is undefined or not given.

Automatic conversion script
Id: cif_fix_values 1646 2011-03-28 12:23:43Z adriana 

The following automatic conversions were performed:

'_exptl_crystal_density_meas' value 'not measured' was changed to '?'
- the value is perceived as not measured.

Automatic conversion script
Id: cif_fix_values 3008 2015-01-20 13:52:24Z robertas 
;
_cod_original_sg_symbol_H-M P21/c
_cod_database_code 2104840

loop_
_symmetry_equiv_pos_as_xyz
'x, y, z'
'-x, y+1/2, -z+1/2'
'-x, -y, -z'
'x, -y-1/2, z-1/2'

loop_
_atom_site_type_symbol
_atom_site_label
_atom_site_fract_x
_atom_site_fract_y
_atom_site_fract_z
_atom_site_U_iso_or_equiv
_atom_site_adp_type
_atom_site_calc_flag
_atom_site_refinement_flags
_atom_site_occupancy
_atom_site_disorder_assembly
_atom_site_disorder_group
Br Br1A 0.29641(3) 0.320347(14) 0.87002(6) 0.02316(10) Uani d . 1 . .
Br Br2A 0.67010(3) 0.209555(16) 0.98827(7) 0.02888(11) Uani d . 1 . .
C C1A 0.4046(2) 0.24001(13) 0.9005(6) 0.0151(8) Uani d . 1 . .
C C2A 0.4041(2) 0.28807(14) 0.9058(5) 0.0151(8) Uani d . 1 . .
C C3A 0.4816(3) 0.31238(14) 0.9380(6) 0.0200(8) Uani d . 1 . .
H H3A 0.479(3) 0.3460(17) 0.943(6) 0.024 Uiso d . 1 . .
C C4A 0.5617(3) 0.28963(15) 0.9622(6) 0.0219(9) Uani d . 1 . .
H H4A 0.609(3) 0.3074(17) 0.975(6) 0.026 Uiso d . 1 . .
C C5A 0.5614(3) 0.24200(14) 0.9537(6) 0.0184(8) Uani d . 1 . .
C C6A 0.4848(3) 0.21660(14) 0.9237(6) 0.0184(8) Uani d . 1 . .
H H6A 0.485(3) 0.1805(16) 0.914(6) 0.022 Uiso d . 1 . .
N N1A 0.3221(2) 0.21699(12) 0.8695(5) 0.0218(8) Uani d . 1 . .
N N2A 0.3252(2) 0.17388(12) 0.8777(5) 0.0202(7) Uani d . 1 . .
N N3A 0.3189(2) 0.13534(13) 0.8825(6) 0.0263(8) Uani d . 1 . .
Br Br1B 0.21892(2) 0.558654(13) 0.33432(5) 0.01536(8) Uani d . 1 . .
Br Br2B -0.16129(2) 0.453715(13) 0.18730(5) 0.01511(8) Uani d . 1 . .
C C1B 0.1025(2) 0.48298(13) 0.3568(5) 0.0131(7) Uani d . 1 . .
C C2B 0.1092(2) 0.52837(13) 0.2937(5) 0.0135(7) Uani d . 1 . .
C C3B 0.0359(3) 0.55106(14) 0.2016(6) 0.0154(8) Uani d . 1 . .
H H3B 0.040(3) 0.5814(16) 0.148(6) 0.019 Uiso d . 1 . .
C C4B -0.0454(2) 0.52928(14) 0.1703(5) 0.0142(7) Uani d . 1 . .
H H4B -0.092(3) 0.5457(15) 0.102(6) 0.017 Uiso d . 1 . .
C C5B -0.0513(2) 0.48427(13) 0.2311(5) 0.0124(7) Uani d . 1 . .
C C6B 0.0213(2) 0.46086(13) 0.3244(5) 0.0133(7) Uani d . 1 . .
H H6B 0.015(3) 0.4302(15) 0.375(6) 0.016 Uiso d . 1 . .
N N1B 0.1801(2) 0.46128(12) 0.4530(5) 0.0190(7) Uani d . 1 . .
N N2B 0.1677(2) 0.42465(12) 0.5333(5) 0.0177(7) Uani d . 1 . .
N N3B 0.1655(2) 0.39114(13) 0.6131(5) 0.0251(8) Uani d . 1 . .
Br Br1C 0.37666(2) 0.590747(13) 0.83763(5) 0.01591(8) Uani d . 1 . .
Br Br2C 0.56153(2) 0.398850(13) 0.63414(5) 0.01585(8) Uani d . 1 . .
C C1C 0.5223(2) 0.53248(13) 0.8059(5) 0.0125(7) Uani d . 1 . .
C C2C 0.4316(2) 0.53583(13) 0.7762(5) 0.0120(7) Uani d . 1 . .
C C3C 0.3791(3) 0.49888(14) 0.7033(6) 0.0155(8) Uani d . 1 . .
H H3C 0.323(3) 0.5010(16) 0.677(6) 0.019 Uiso d . 1 . .
C C4C 0.4168(3) 0.45779(14) 0.6600(6) 0.0160(8) Uani d . 1 . .
H H4C 0.382(3) 0.4333(16) 0.620(6) 0.019 Uiso d . 1 . .
C C5C 0.5082(2) 0.45467(13) 0.6934(5) 0.0124(7) Uani d . 1 . .
C C6C 0.5612(3) 0.49106(13) 0.7635(6) 0.0150(8) Uani d . 1 . .
H H6C 0.621(3) 0.4886(15) 0.777(6) 0.018 Uiso d . 1 . .
N N1C 0.5718(2) 0.57147(11) 0.8789(5) 0.0174(7) Uani d . 1 . .
N N2C 0.6531(2) 0.56510(11) 0.9216(5) 0.0191(7) Uani d . 1 . .
N N3C 0.7271(2) 0.56423(13) 0.9663(6) 0.0273(9) Uani d . 1 . .
Br Br1D 0.11330(3) 0.141674(15) 0.60453(6) 0.02303(10) Uani d . 1 . .
Br Br2D -0.09646(3) 0.338465(15) 0.49927(7) 0.02962(11) Uani d . 1 . .
N N1D -0.0826(2) 0.15563(12) 0.5063(5) 0.0216(8) Uani d . 1 . .
N N2D -0.1640(2) 0.15751(12) 0.4864(6) 0.0244(8) Uani d . 1 . .
N N3D -0.2381(2) 0.15403(14) 0.4666(7) 0.0341(10) Uani d . 1 . .
C C1D -0.0388(2) 0.19885(13) 0.5292(5) 0.0149(8) Uani d . 1 . .
C C2D 0.0524(3) 0.19860(13) 0.5760(5) 0.0154(8) Uani d . 1 . .
C C3D 0.0993(3) 0.23945(15) 0.6007(6) 0.0214(9) Uani d . 1 . .
H H3D 0.160(3) 0.2397(16) 0.634(7) 0.026 Uiso d . 1 . .
C C4D 0.0561(3) 0.28127(15) 0.5796(6) 0.0213(9) Uani d . 1 . .
H H4D 0.084(3) 0.3111(17) 0.597(6) 0.026 Uiso d . 1 . .
C C5D -0.0346(3) 0.28157(13) 0.5306(6) 0.0186(8) Uani d . 1 . .
C C6D -0.0832(3) 0.24094(14) 0.5047(6) 0.0188(8) Uani d . 1 . .
H H6D -0.147(3) 0.2394(16) 0.470(6) 0.023 Uiso d . 1 . .

loop_
_atom_site_aniso_label
_atom_site_aniso_U_11
_atom_site_aniso_U_22
_atom_site_aniso_U_33
_atom_site_aniso_U_12
_atom_site_aniso_U_13
_atom_site_aniso_U_23
Br1A 0.01672(19) 0.01535(19) 0.0358(2) 0.00395(15) -0.00003(17) -0.00204(17)
Br2A 0.01339(19) 0.0202(2) 0.0522(3) 0.00161(16) 0.00315(19) 0.0014(2)
C1A 0.0114(17) 0.0141(18) 0.019(2) -0.0019(14) 0.0003(15) 0.0014(15)
C2A 0.0129(18) 0.0179(19) 0.0137(18) -0.0001(15) -0.0002(14) -0.0005(15)
C3A 0.021(2) 0.0110(19) 0.028(2) -0.0015(15) 0.0047(17) -0.0018(16)
C4A 0.015(2) 0.018(2) 0.032(3) -0.0043(16) 0.0029(17) -0.0007(18)
C5A 0.0141(18) 0.017(2) 0.025(2) 0.0019(15) 0.0037(16) -0.0006(16)
C6A 0.0173(19) 0.015(2) 0.021(2) 0.0020(15) -0.0019(16) 0.0013(16)
N1A 0.0139(16) 0.0133(17) 0.036(2) -0.0011(13) -0.0020(15) 0.0000(15)
N2A 0.0104(15) 0.0196(18) 0.0280(19) -0.0017(13) -0.0041(14) 0.0000(15)
N3A 0.0157(17) 0.0170(19) 0.043(2) -0.0033(14) -0.0032(16) -0.0002(16)
Br1B 0.00938(17) 0.01596(18) 0.02005(19) -0.00290(14) 0.00066(14) 0.00016(15)
Br2B 0.00863(16) 0.01665(19) 0.01966(19) -0.00212(13) 0.00135(14) -0.00139(15)
C1B 0.0104(17) 0.0143(18) 0.0143(18) 0.0025(14) 0.0011(14) -0.0012(14)
C2B 0.0112(17) 0.0171(19) 0.0132(18) -0.0041(14) 0.0052(14) -0.0048(14)
C3B 0.0131(18) 0.0138(19) 0.020(2) 0.0002(14) 0.0038(15) -0.0008(15)
C4B 0.0094(17) 0.0173(19) 0.0148(19) 0.0022(14) -0.0007(14) 0.0006(15)
C5B 0.0096(16) 0.0141(18) 0.0136(18) -0.0013(13) 0.0028(14) -0.0050(14)
C6B 0.0123(17) 0.0127(18) 0.0144(18) 0.0016(14) 0.0012(14) 0.0020(14)
N1B 0.0103(15) 0.0152(17) 0.0302(19) 0.0012(12) -0.0002(14) 0.0032(14)
N2B 0.0118(15) 0.0171(17) 0.0229(18) 0.0040(13) -0.0006(13) -0.0024(14)
N3B 0.0176(18) 0.0202(19) 0.035(2) 0.0035(15) -0.0026(15) 0.0092(16)
Br1C 0.01096(17) 0.01458(18) 0.0215(2) 0.00222(14) 0.00097(14) -0.00298(15)
Br2C 0.01551(18) 0.01109(17) 0.02103(19) 0.00027(13) 0.00341(15) -0.00129(14)
C1C 0.0098(17) 0.0103(17) 0.0172(19) -0.0024(13) 0.0017(14) 0.0000(14)
C2C 0.0144(17) 0.0102(17) 0.0117(17) 0.0004(13) 0.0027(14) -0.0012(14)
C3C 0.0112(18) 0.0162(19) 0.019(2) 0.0009(14) 0.0020(15) -0.0013(15)
C4C 0.0171(19) 0.0129(18) 0.0174(19) -0.0038(15) 0.0013(15) -0.0022(15)
C5C 0.0129(17) 0.0113(17) 0.0141(18) 0.0008(14) 0.0051(14) -0.0001(14)
C6C 0.0091(17) 0.0127(18) 0.022(2) 0.0030(14) -0.0002(14) 0.0043(15)
N1C 0.0088(15) 0.0135(16) 0.0288(19) -0.0004(12) 0.0007(13) -0.0018(14)
N2C 0.0143(16) 0.0101(16) 0.031(2) -0.0010(12) 0.0000(14) 0.0005(14)
N3C 0.0130(17) 0.0170(18) 0.049(3) -0.0030(14) -0.0024(16) -0.0016(17)
Br1D 0.01428(19) 0.0170(2) 0.0368(3) -0.00063(15) 0.00157(17) 0.00305(17)
Br2D 0.0339(3) 0.0137(2) 0.0404(3) 0.00174(18) 0.0041(2) -0.00144(18)
N1D 0.0088(15) 0.0163(17) 0.039(2) -0.0008(13) 0.0021(15) -0.0020(15)
N2D 0.0210(19) 0.0138(17) 0.039(2) -0.0007(14) 0.0067(16) -0.0054(16)
N3D 0.0153(19) 0.021(2) 0.066(3) -0.0006(15) 0.0062(19) -0.003(2)
C1D 0.0139(18) 0.0115(18) 0.019(2) -0.0030(14) 0.0013(15) -0.0011(15)
C2D 0.0196(19) 0.0139(19) 0.0130(18) -0.0009(15) 0.0039(15) -0.0003(14)
C3D 0.017(2) 0.020(2) 0.026(2) -0.0055(16) 0.0008(17) 0.0017(17)
C4D 0.026(2) 0.015(2) 0.022(2) -0.0077(17) 0.0025(17) -0.0022(16)
C5D 0.025(2) 0.0105(18) 0.021(2) -0.0004(15) 0.0054(17) 0.0002(15)
C6D 0.018(2) 0.018(2) 0.020(2) -0.0009(16) 0.0028(16) -0.0035(16)

loop_
_atom_type_symbol
_atom_type_description
_atom_type_scat_dispersion_real
_atom_type_scat_dispersion_imag
_atom_type_scat_source
C C 0.0033 0.0016 'International Tables Vol C Tables 4.2.6.8 and 6.1.1.4'
H H 0.0000 0.0000 'International Tables Vol C Tables 4.2.6.8 and 6.1.1.4'
N N 0.0061 0.0033 'International Tables Vol C Tables 4.2.6.8 and 6.1.1.4'
Br Br -0.2901 2.4595 'International Tables Vol C Tables 4.2.6.8 and 6.1.1.4'

loop_
_geom_angle_atom_site_label_1
_geom_angle_atom_site_label_2
_geom_angle_atom_site_label_3
_geom_angle_site_symmetry_1
_geom_angle_site_symmetry_3
_geom_angle
_geom_angle_publ_flag
C2A C1A C6A . . 119.4(4) ?
C2A C1A N1A . . 117.6(3) ?
C6A C1A N1A . . 123.0(4) ?
C3A C2A C1A . . 120.5(4) ?
C3A C2A Br1A . . 119.5(3) ?
C1A C2A Br1A . . 120.0(3) ?
C2A C3A C4A . . 120.7(4) ?
C2A C3A H3A . . 119(3) ?
C4A C3A H3A . . 120(3) ?
C5A C4A C3A . . 118.3(4) ?
C5A C4A H4A . . 126(3) ?
C3A C4A H4A . . 116(3) ?
C6A C5A C4A . . 122.4(4) ?
C6A C5A Br2A . . 118.2(3) ?
C4A C5A Br2A . . 119.5(3) ?
C5A C6A C1A . . 118.7(4) ?
C5A C6A H6A . . 122(3) ?
C1A C6A H6A . . 119(3) ?
N2A N1A C1A . . 115.7(3) ?
N3A N2A N1A . . 172.8(4) ?
C6B C1B C2B . . 119.5(3) ?
C6B C1B N1B . . 122.5(3) ?
C2B C1B N1B . . 118.0(3) ?
C3B C2B C1B . . 120.3(3) ?
C3B C2B Br1B . . 119.7(3) ?
C1B C2B Br1B . . 120.0(3) ?
C2B C3B C4B . . 120.5(4) ?
C2B C3B H3B . . 122(3) ?
C4B C3B H3B . . 117(3) ?
C5B C4B C3B . . 118.9(4) ?
C5B C4B H4B . . 124(3) ?
C3B C4B H4B . . 117(3) ?
C6B C5B C4B . . 121.7(3) ?
C6B C5B Br2B . . 118.8(3) ?
C4B C5B Br2B . . 119.5(3) ?
C5B C6B C1B . . 119.2(4) ?
C5B C6B H6B . . 121(3) ?
C1B C6B H6B . . 120(3) ?
N2B N1B C1B . . 115.0(3) ?
N3B N2B N1B . . 172.9(4) ?
C2C C1C C6C . . 119.2(3) ?
C2C C1C N1C . . 118.0(3) ?
C6C C1C N1C . . 122.8(3) ?
C1C C2C C3C . . 120.9(3) ?
C1C C2C Br1C . . 120.4(3) ?
C3C C2C Br1C . . 118.7(3) ?
C4C C3C C2C . . 120.5(4) ?
C4C C3C H3C . . 117(3) ?
C2C C3C H3C . . 122(3) ?
C3C C4C C5C . . 118.0(4) ?
C3C C4C H4C . . 120(3) ?
C5C C4C H4C . . 122(3) ?
C6C C5C C4C . . 122.3(3) ?
C6C C5C Br2C . . 118.8(3) ?
C4C C5C Br2C . . 118.9(3) ?
C5C C6C C1C . . 119.1(3) ?
C5C C6C H6C . . 120(3) ?
C1C C6C H6C . . 121(3) ?
N2C N1C C1C . . 115.4(3) ?
N3C N2C N1C . . 172.5(4) ?
N2D N1D C1D . . 115.3(3) ?
N3D N2D N1D . . 172.4(4) ?
C2D C1D C6D . . 119.4(4) ?
C2D C1D N1D . . 117.8(3) ?
C6D C1D N1D . . 122.8(4) ?
C3D C2D C1D . . 120.9(4) ?
C3D C2D Br1D . . 119.5(3) ?
C1D C2D Br1D . . 119.7(3) ?
C4D C3D C2D . . 120.3(4) ?
C4D C3D H3D . . 118(3) ?
C2D C3D H3D . . 122(3) ?
C3D C4D C5D . . 118.9(4) ?
C3D C4D H4D . . 125(3) ?
C5D C4D H4D . . 116(3) ?
C4D C5D C6D . . 121.9(4) ?
C4D C5D Br2D . . 120.1(3) ?
C6D C5D Br2D . . 117.9(3) ?
C5D C6D C1D . . 118.6(4) ?
C5D C6D H6D . . 125(3) ?
C1D C6D H6D . . 117(3) ?

loop_
_geom_bond_atom_site_label_1
_geom_bond_atom_site_label_2
_geom_bond_site_symmetry_2
_geom_bond_distance
_geom_bond_publ_flag
Br1A C2A . 1.891(4) ?
Br2A C5A . 1.907(4) ?
C1A C2A . 1.396(5) ?
C1A C6A . 1.400(5) ?
C1A N1A . 1.425(5) ?
C2A C3A . 1.378(6) ?
C3A C4A . 1.389(6) ?
C3A H3A . 0.98(5) ?
C4A C5A . 1.384(6) ?
C4A H4A . 0.89(5) ?
C5A C6A . 1.383(6) ?
C6A H6A . 1.05(5) ?
N1A N2A . 1.253(5) ?
N2A N3A . 1.124(5) ?
Br1B C2B . 1.891(4) ?
Br2B C5B . 1.898(4) ?
C1B C6B . 1.395(5) ?
C1B C2B . 1.406(5) ?
C1B N1B . 1.430(5) ?
C2B C3B . 1.382(5) ?
C3B C4B . 1.393(5) ?
C3B H3B . 0.97(5) ?
C4B C5B . 1.388(5) ?
C4B H4B . 0.93(5) ?
C5B C6B . 1.388(5) ?
C6B H6B . 0.97(4) ?
N1B N2B . 1.246(5) ?
N2B N3B . 1.138(5) ?
Br1C C2C . 1.897(4) ?
Br2C C5C . 1.903(4) ?
C1C C2C . 1.387(5) ?
C1C C6C . 1.403(5) ?
C1C N1C . 1.418(5) ?
C2C C3C . 1.395(5) ?
C3C C4C . 1.389(5) ?
C3C H3C . 0.86(5) ?
C4C C5C . 1.397(5) ?
C4C H4C . 0.91(5) ?
C5C C6C . 1.381(5) ?
C6C H6C . 0.92(5) ?
N1C N2C . 1.258(5) ?
N2C N3C . 1.137(5) ?
Br1D C2D . 1.896(4) ?
Br2D C5D . 1.903(4) ?
N1D N2D . 1.245(5) ?
N1D C1D . 1.422(5) ?
N2D N3D . 1.137(5) ?
C1D C2D . 1.395(5) ?
C1D C6D . 1.398(6) ?
C2D C3D . 1.386(6) ?
C3D C4D . 1.382(6) ?
C3D H3D . 0.93(5) ?
C4D C5D . 1.388(6) ?
C4D H4D . 0.97(5) ?
C5D C6D . 1.395(6) ?
C6D H6D . 0.98(5) ?

loop_
_geom_torsion_atom_site_label_1
_geom_torsion_atom_site_label_2
_geom_torsion_atom_site_label_3
_geom_torsion_atom_site_label_4
_geom_torsion_site_symmetry_1
_geom_torsion_site_symmetry_2
_geom_torsion_site_symmetry_3
_geom_torsion_site_symmetry_4
_geom_torsion
_geom_torsion_publ_flag
C6A C1A C2A C3A . . . . -1.6(6) ?
N1A C1A C2A C3A . . . . 179.1(4) ?
C6A C1A C2A Br1A . . . . 178.8(3) ?
N1A C1A C2A Br1A . . . . -0.6(5) ?
C1A C2A C3A C4A . . . . 1.2(6) ?
Br1A C2A C3A C4A . . . . -179.1(3) ?
C2A C3A C4A C5A . . . . -0.1(7) ?
C3A C4A C5A C6A . . . . -0.6(7) ?
C3A C4A C5A Br2A . . . . -179.5(3) ?
C4A C5A C6A C1A . . . . 0.2(7) ?
Br2A C5A C6A C1A . . . . 179.2(3) ?
C2A C1A C6A C5A . . . . 0.8(6) ?
N1A C1A C6A C5A . . . . -179.8(4) ?
C2A C1A N1A N2A . . . . -175.5(4) ?
C6A C1A N1A N2A . . . . 5.1(6) ?
C1A N1A N2A N3A . . . . 176(4) ?
C6B C1B C2B C3B . . . . 0.5(6) ?
N1B C1B C2B C3B . . . . -179.3(4) ?
C6B C1B C2B Br1B . . . . -179.4(3) ?
N1B C1B C2B Br1B . . . . 0.7(5) ?
C1B C2B C3B C4B . . . . 0.0(6) ?
Br1B C2B C3B C4B . . . . 180.0(3) ?
C2B C3B C4B C5B . . . . -0.8(6) ?
C3B C4B C5B C6B . . . . 1.1(6) ?
C3B C4B C5B Br2B . . . . -179.3(3) ?
C4B C5B C6B C1B . . . . -0.5(6) ?
Br2B C5B C6B C1B . . . . 179.8(3) ?
C2B C1B C6B C5B . . . . -0.3(5) ?
N1B C1B C6B C5B . . . . 179.6(4) ?
C6B C1B N1B N2B . . . . -11.9(6) ?
C2B C1B N1B N2B . . . . 168.0(3) ?
C1B N1B N2B N3B . . . . -18E1(10) ?
C6C C1C C2C C3C . . . . -0.7(6) ?
N1C C1C C2C C3C . . . . 179.5(4) ?
C6C C1C C2C Br1C . . . . 178.4(3) ?
N1C C1C C2C Br1C . . . . -1.4(5) ?
C1C C2C C3C C4C . . . . 0.4(6) ?
Br1C C2C C3C C4C . . . . -178.7(3) ?
C2C C3C C4C C5C . . . . 0.6(6) ?
C3C C4C C5C C6C . . . . -1.4(6) ?
C3C C4C C5C Br2C . . . . -179.7(3) ?
C4C C5C C6C C1C . . . . 1.1(6) ?
Br2C C5C C6C C1C . . . . 179.4(3) ?
C2C C1C C6C C5C . . . . 0.0(6) ?
N1C C1C C6C C5C . . . . 179.8(4) ?
C2C C1C N1C N2C . . . . 172.7(4) ?
C6C C1C N1C N2C . . . . -7.1(6) ?
C1C N1C N2C N3C . . . . -18E1(10) ?
C1D N1D N2D N3D . . . . 18E1(10) ?
N2D N1D C1D C2D . . . . 171.9(4) ?
N2D N1D C1D C6D . . . . -8.9(6) ?
C6D C1D C2D C3D . . . . 0.8(6) ?
N1D C1D C2D C3D . . . . -179.9(4) ?
C6D C1D C2D Br1D . . . . -178.7(3) ?
N1D C1D C2D Br1D . . . . 0.5(5) ?
C1D C2D C3D C4D . . . . 0.1(6) ?
Br1D C2D C3D C4D . . . . 179.7(3) ?
C2D C3D C4D C5D . . . . -1.0(6) ?
C3D C4D C5D C6D . . . . 0.9(7) ?
C3D C4D C5D Br2D . . . . -179.8(3) ?
C4D C5D C6D C1D . . . . 0.0(6) ?
Br2D C5D C6D C1D . . . . -179.3(3) ?
C2D C1D C6D C5D . . . . -0.9(6) ?
N1D C1D C6D C5D . . . . 179.9(4) ?
